data_1573869
loop_
_publ_author_name
'Gao, Shengxiang'
'Wu, Chunxiao'
'Zhang, Ming'
'Li, Feng'

_publ_section_title
;
 Stable luminescent diphenylamine biphenylmethyl radicals with
 &#x3b1;-type D<sub>0</sub> &#x2192; D<sub>1</sub> transition and
 antiferromagnetic properties.
;
_journal_issue 11
_journal_name_full 'Chemical science'
_journal_page_first 4668
_journal_page_last 4675
_journal_paper_doi 10.1039/d4sc08026b
_journal_volume 16
_journal_year 2025
_chemical_formula_moiety 'C25 H14 Cl6 N'
_chemical_formula_sum 'C25 H14 Cl6 N'
_chemical_formula_weight 541.07
_chemical_name_systematic 2PhN-BTM
_space_group_crystal_system monoclinic
_space_group_IT_number 14
_space_group_name_Hall '-P 2ybc'
_space_group_name_H-M_alt 'P 1 21/c 1'
_atom_sites_solution_hydrogens geom
_atom_sites_solution_primary iterative
_audit_creation_date 2024-06-27
_audit_creation_method
;
Olex2 1.2
(compiled 2018.05.29 svn.r3508 for OlexSys, GUI svn.r5506)
;
_audit_update_record
;
2024-09-16 deposited with the CCDC.	2025-01-30 downloaded from the CCDC.
;
_cell_angle_alpha 90
_cell_angle_beta 103.423(4)
_cell_angle_gamma 90
_cell_formula_units_Z 4
_cell_length_a 16.4717(16)
_cell_length_b 8.3566(9)
_cell_length_c 17.0028(18)
_cell_measurement_reflns_used 9595
_cell_measurement_temperature 125(2)
_cell_measurement_theta_max 27.521
_cell_measurement_theta_min 2.731
_cell_volume 2276.5(4)
_computing_cell_refinement 'SAINT V8.40A (?, 2016)'
_computing_data_reduction 'SAINT V8.40A (?, 2016)'
_computing_molecular_graphics 'Olex2 (Dolomanov et al., 2009)'
_computing_publication_material 'Olex2 (Dolomanov et al., 2009)'
_computing_structure_refinement 'ShelXL (Sheldrick, 2015)'
_computing_structure_solution 'olex2.solve (Bourhis et al., 2015)'
_diffrn_ambient_temperature 125.0
_diffrn_measured_fraction_theta_full 0.998
_diffrn_measured_fraction_theta_max 0.996
_diffrn_measurement_device_type 'CCD area detector'
_diffrn_radiation_monochromator graphite
_diffrn_radiation_type MoK\a
_diffrn_radiation_wavelength 0.71073
_diffrn_reflns_av_R_equivalents 0.0321
_diffrn_reflns_av_unetI/netI 0.0139
_diffrn_reflns_Laue_measured_fraction_full 0.998
_diffrn_reflns_Laue_measured_fraction_max 0.996
_diffrn_reflns_limit_h_max 21
_diffrn_reflns_limit_h_min -21
_diffrn_reflns_limit_k_max 10
_diffrn_reflns_limit_k_min -10
_diffrn_reflns_limit_l_max 22
_diffrn_reflns_limit_l_min -22
_diffrn_reflns_number 64972
_diffrn_reflns_point_group_measured_fraction_full 0.998
_diffrn_reflns_point_group_measured_fraction_max 0.996
_diffrn_reflns_theta_full 25.242
_diffrn_reflns_theta_max 27.548
_diffrn_reflns_theta_min 2.496
_exptl_absorpt_coefficient_mu 0.770
_exptl_absorpt_correction_T_max 27.521
_exptl_absorpt_correction_T_min 2.731
_exptl_crystal_colour 'metallic dark black'
_exptl_crystal_colour_lustre metallic
_exptl_crystal_colour_modifier dark
_exptl_crystal_colour_primary black
_exptl_crystal_density_diffrn 1.579
_exptl_crystal_description block
_exptl_crystal_F_000 1092
_refine_diff_density_max 0.402
_refine_diff_density_min -0.318
_refine_diff_density_rms 0.048
_refine_ls_extinction_method none
_refine_ls_goodness_of_fit_ref 1.056
_refine_ls_hydrogen_treatment constr
_refine_ls_matrix_type full
_refine_ls_number_parameters 289
_refine_ls_number_reflns 5228
_refine_ls_number_restraints 0
_refine_ls_restrained_S_all 1.056
_refine_ls_R_factor_all 0.0283
_refine_ls_R_factor_gt 0.0248
_refine_ls_shift/su_max 0.001
_refine_ls_shift/su_mean 0.000
_refine_ls_structure_factor_coef Fsqd
_refine_ls_weighting_details 'w=1/[\s^2^(Fo^2^)+(0.0203P)^2^+1.7507P] where P=(Fo^2^+2Fc^2^)/3'
_refine_ls_weighting_scheme calc
_refine_ls_wR_factor_gt 0.0577
_refine_ls_wR_factor_ref 0.0595
_reflns_Friedel_coverage 0.000
_reflns_number_gt 4808
_reflns_number_total 5228
_reflns_threshold_expression 'I > 2\s(I)'
_cod_data_source_file d4sc08026b2.cif
_cod_data_source_block mo
_cod_depositor_comments 'Adding full bibliography for 1573868--1573869.cif.'
_cod_database_code 1573869
_shelx_shelxl_version_number 2018/3
_shelx_space_group_comment
;
The symmetry employed for this shelxl refinement is uniquely defined
by the following loop, which should always be used as a source of
symmetry information in preference to the above space-group names.
They are only intended as comments.
;
_olex2_refinement_description
;
1. Fixed Uiso
 At 1.2 times of:
  All C(H) groups
2.a Aromatic/amide H refined with riding coordinates:
 C5(H5), C6(H6), C8(H8), C9(H9), C10(H10), C11(H11), C12(H12), C14(H14),
 C16(H16), C19(H19), C22(H22), C24(H24), C25(H25), C26(H26)
;
_olex2_exptl_crystal_mounting_method no
_olex2_submission_original_sample_id 2PhN-BTM
_olex2_submission_special_instructions 'No special instructions were received'

loop_
_space_group_symop_operation_xyz
'x, y, z'
'-x, y+1/2, -z+1/2'
'-x, -y, -z'
'x, -y-1/2, z-1/2'

loop_
_atom_site_label
_atom_site_type_symbol
_atom_site_fract_x
_atom_site_fract_y
_atom_site_fract_z
_atom_site_U_iso_or_equiv
_atom_site_adp_type
_atom_site_occupancy
_atom_site_site_symmetry_order
_atom_site_calc_flag
_atom_site_refinement_flags_posn
_atom_site_refinement_flags_adp
_atom_site_refinement_flags_occupancy
_atom_site_disorder_assembly
_atom_site_disorder_group
Cl1 Cl 0.10702(2) 0.92071(4) 0.32731(2) 0.02039(8) Uani 1 1 d . . . . .
Cl2 Cl 0.29312(2) 0.93805(4) 0.24791(2) 0.02163(8) Uani 1 1 d . . . . .
Cl3 Cl 0.25859(2) 0.60787(4) 0.51462(2) 0.02252(8) Uani 1 1 d . . . . .
Cl4 Cl -0.09382(2) 0.47900(4) 0.40724(2) 0.02531(8) Uani 1 1 d . . . . .
Cl5 Cl 0.19381(2) 0.28688(4) 0.34589(2) 0.02465(8) Uani 1 1 d . . . . .
Cl6 Cl 0.42752(2) 1.15923(5) 0.54561(2) 0.02893(9) Uani 1 1 d . . . . .
C0AA C 0.36181(8) 0.54535(16) 0.30270(8) 0.0160(3) Uani 1 1 d . . . . .
C2 C 0.28096(8) 0.77385(15) 0.38281(8) 0.0147(2) Uani 1 1 d . . . . .
C3 C 0.29492(8) 0.76902(16) 0.46764(8) 0.0166(3) Uani 1 1 d . . . . .
N1 N 0.27317(7) 0.57017(13) 0.27859(7) 0.0152(2) Uani 1 1 d . . . . .
C5 C 0.01428(8) 0.68473(16) 0.36450(8) 0.0181(3) Uani 1 1 d . . . . .
H5 H -0.024074 0.767069 0.369202 0.022 Uiso 1 1 calc R . . . .
C6 C 0.41267(9) 0.60043(19) 0.25361(8) 0.0227(3) Uani 1 1 d . . . . .
H6 H 0.388880 0.656121 0.205016 0.027 Uiso 1 1 calc R . . . .
C7 C 0.15021(8) 0.60386(16) 0.33920(8) 0.0148(2) Uani 1 1 d . . . . .
C8 C 0.33878(9) 0.88612(18) 0.51765(8) 0.0203(3) Uani 1 1 d . . . . .
H8 H 0.345861 0.879641 0.574619 0.024 Uiso 1 1 calc R . . . .
C9 C 0.48268(9) 0.44124(18) 0.39657(9) 0.0225(3) Uani 1 1 d . . . . .
H9 H 0.506783 0.387451 0.445659 0.027 Uiso 1 1 calc R . . . .
C10 C 0.36075(8) 1.02552(16) 0.40000(8) 0.0174(3) Uani 1 1 d . . . . .
H10 H 0.383767 1.112808 0.376699 0.021 Uiso 1 1 calc R . . . .
C11 C 0.39673(9) 0.46706(17) 0.37507(8) 0.0190(3) Uani 1 1 d . . . . .
H11 H 0.362319 0.431683 0.409382 0.023 Uiso 1 1 calc R . . . .
C12 C 0.16033(9) 0.60046(17) 0.15784(9) 0.0208(3) Uani 1 1 d . . . . .
H12 H 0.140554 0.691417 0.181250 0.025 Uiso 1 1 calc R . . . .
C13 C 0.31502(8) 0.90790(16) 0.35187(8) 0.0160(3) Uani 1 1 d . . . . .
C14 C 0.25798(9) 0.38175(17) 0.16615(9) 0.0199(3) Uani 1 1 d . . . . .
H14 H 0.304728 0.323277 0.195503 0.024 Uiso 1 1 calc R . . . .
C15 C -0.00351(8) 0.52600(17) 0.37655(8) 0.0179(3) Uani 1 1 d . . . . .
C16 C 0.05024(8) 0.40437(16) 0.36627(8) 0.0177(3) Uani 1 1 d . . . . .
H16 H 0.035692 0.295504 0.371434 0.021 Uiso 1 1 calc R . . . .
C17 C 0.08971(8) 0.72027(16) 0.34536(8) 0.0161(3) Uani 1 1 d . . . . .
C18 C 0.12546(8) 0.44417(16) 0.34835(8) 0.0165(3) Uani 1 1 d . . . . .
C19 C 0.12000(10) 0.54993(19) 0.08066(9) 0.0257(3) Uani 1 1 d . . . . .
H19 H 0.072649 0.606989 0.051448 0.031 Uiso 1 1 calc R . . . .
C20 C 0.22992(8) 0.51682(16) 0.20061(8) 0.0158(3) Uani 1 1 d . . . . .
C21 C 0.37204(9) 1.01242(17) 0.48326(8) 0.0193(3) Uani 1 1 d . . . . .
C22 C 0.21732(10) 0.33337(18) 0.08894(9) 0.0247(3) Uani 1 1 d . . . . .
H22 H 0.236867 0.242401 0.065342 0.030 Uiso 1 1 calc R . . . .
C23 C 0.23371(8) 0.64875(16) 0.33106(8) 0.0170(3) Uani 1 1 d . . . . .
C24 C 0.14826(10) 0.41695(19) 0.04590(9) 0.0267(3) Uani 1 1 d . . . . .
H24 H 0.120590 0.383381 -0.006901 0.032 Uiso 1 1 calc R . . . .
C25 C 0.49827(9) 0.5740(2) 0.27562(9) 0.0278(3) Uani 1 1 d . . . . .
H25 H 0.532892 0.611199 0.241890 0.033 Uiso 1 1 calc R . . . .
C26 C 0.53330(9) 0.4933(2) 0.34694(9) 0.0256(3) Uani 1 1 d . . . . .
H26 H 0.591706 0.473965 0.361626 0.031 Uiso 1 1 calc R . . . .

loop_
_atom_site_aniso_label
_atom_site_aniso_U_11
_atom_site_aniso_U_22
_atom_site_aniso_U_33
_atom_site_aniso_U_23
_atom_site_aniso_U_13
_atom_site_aniso_U_12
Cl1 0.02156(16) 0.01246(14) 0.02759(17) 0.00129(12) 0.00659(13) 0.00015(12)
Cl2 0.02609(17) 0.02393(17) 0.01516(15) 0.00176(12) 0.00540(13) -0.00701(13)
Cl3 0.02350(16) 0.02404(17) 0.02045(16) 0.00754(13) 0.00599(13) -0.00178(13)
Cl4 0.01705(16) 0.02464(17) 0.0373(2) -0.00549(15) 0.01253(14) -0.00560(13)
Cl5 0.02323(17) 0.01253(15) 0.0423(2) 0.00355(14) 0.01597(15) 0.00199(12)
Cl6 0.02835(18) 0.0323(2) 0.02522(18) -0.01232(15) 0.00441(14) -0.01114(15)
C0AA 0.0157(6) 0.0161(6) 0.0165(6) -0.0037(5) 0.0044(5) -0.0001(5)
C2 0.0135(6) 0.0141(6) 0.0176(6) -0.0010(5) 0.0057(5) 0.0009(5)
C3 0.0148(6) 0.0173(6) 0.0187(6) 0.0032(5) 0.0058(5) 0.0019(5)
N1 0.0157(5) 0.0157(5) 0.0148(5) -0.0006(4) 0.0051(4) 0.0010(4)
C5 0.0165(6) 0.0175(6) 0.0201(6) -0.0026(5) 0.0038(5) 0.0009(5)
C6 0.0204(7) 0.0321(8) 0.0158(6) -0.0010(6) 0.0047(5) -0.0023(6)
C7 0.0162(6) 0.0147(6) 0.0138(6) -0.0005(5) 0.0040(5) -0.0019(5)
C8 0.0196(6) 0.0257(7) 0.0155(6) -0.0009(5) 0.0040(5) 0.0018(6)
C9 0.0225(7) 0.0229(7) 0.0209(7) -0.0025(6) 0.0026(6) 0.0048(6)
C10 0.0159(6) 0.0159(6) 0.0213(6) -0.0012(5) 0.0060(5) -0.0015(5)
C11 0.0206(7) 0.0182(6) 0.0195(6) -0.0003(5) 0.0075(5) 0.0022(5)
C12 0.0226(7) 0.0201(7) 0.0201(7) 0.0019(5) 0.0057(5) 0.0019(6)
C13 0.0163(6) 0.0180(6) 0.0144(6) -0.0007(5) 0.0048(5) 0.0000(5)
C14 0.0210(7) 0.0160(6) 0.0235(7) -0.0023(5) 0.0066(5) -0.0017(5)
C15 0.0137(6) 0.0219(7) 0.0183(6) -0.0035(5) 0.0040(5) -0.0041(5)
C16 0.0177(6) 0.0154(6) 0.0197(6) -0.0001(5) 0.0039(5) -0.0034(5)
C17 0.0186(6) 0.0132(6) 0.0161(6) -0.0011(5) 0.0031(5) -0.0017(5)
C18 0.0174(6) 0.0140(6) 0.0184(6) -0.0002(5) 0.0050(5) 0.0006(5)
C19 0.0235(7) 0.0303(8) 0.0212(7) 0.0039(6) 0.0012(6) -0.0017(6)
C20 0.0169(6) 0.0153(6) 0.0158(6) 0.0000(5) 0.0051(5) -0.0034(5)
C21 0.0166(6) 0.0205(7) 0.0203(6) -0.0064(5) 0.0033(5) -0.0014(5)
C22 0.0300(8) 0.0197(7) 0.0261(7) -0.0083(6) 0.0101(6) -0.0074(6)
C23 0.0176(6) 0.0155(6) 0.0196(6) -0.0013(5) 0.0074(5) -0.0015(5)
C24 0.0296(8) 0.0301(8) 0.0194(7) -0.0042(6) 0.0034(6) -0.0125(6)
C25 0.0191(7) 0.0429(9) 0.0234(7) -0.0035(7) 0.0091(6) -0.0051(6)
C26 0.0165(6) 0.0340(8) 0.0254(7) -0.0087(6) 0.0032(6) 0.0010(6)

loop_
_atom_type_symbol
_atom_type_description
_atom_type_scat_dispersion_real
_atom_type_scat_dispersion_imag
_atom_type_scat_source
C C 0.0033 0.0016 'International Tables Vol C Tables 4.2.6.8 and 6.1.1.4'
H H 0.0000 0.0000 'International Tables Vol C Tables 4.2.6.8 and 6.1.1.4'
N N 0.0061 0.0033 'International Tables Vol C Tables 4.2.6.8 and 6.1.1.4'
Cl Cl 0.1484 0.1585 'International Tables Vol C Tables 4.2.6.8 and 6.1.1.4'

loop_
_geom_angle_atom_site_label_1
_geom_angle_atom_site_label_2
_geom_angle_atom_site_label_3
_geom_angle
_geom_angle_site_symmetry_1
_geom_angle_site_symmetry_3
_geom_angle_publ_flag
C6 C0AA N1 119.64(12) . . ?
C6 C0AA C11 120.14(13) . . ?
C11 C0AA N1 120.21(12) . . ?
C3 C2 C13 114.90(12) . . ?
C3 C2 C23 122.12(12) . . ?
C13 C2 C23 122.98(12) . . ?
C2 C3 Cl3 120.04(10) . . ?
C8 C3 Cl3 116.80(10) . . ?
C8 C3 C2 123.15(13) . . ?
C20 N1 C0AA 118.44(11) . . ?
C23 N1 C0AA 118.83(11) . . ?
C23 N1 C20 122.70(11) . . ?
C15 C5 C17 118.15(13) . . ?
C25 C6 C0AA 120.04(14) . . ?
C17 C7 C18 114.52(12) . . ?
C17 C7 C23 121.66(12) . . ?
C18 C7 C23 123.62(12) . . ?
C21 C8 C3 118.83(13) . . ?
C26 C9 C11 120.61(14) . . ?
C13 C10 C21 118.18(13) . . ?
C9 C11 C0AA 119.32(13) . . ?
C19 C12 C20 119.62(14) . . ?
C2 C13 Cl2 119.24(10) . . ?
C10 C13 Cl2 117.01(10) . . ?
C10 C13 C2 123.58(12) . . ?
C22 C14 C20 119.83(14) . . ?
C5 C15 Cl4 119.22(11) . . ?
C5 C15 C16 121.40(13) . . ?
C16 C15 Cl4 119.36(11) . . ?
C18 C16 C15 118.86(13) . . ?
C5 C17 Cl1 116.11(10) . . ?
C5 C17 C7 123.71(12) . . ?
C7 C17 Cl1 120.18(10) . . ?
C7 C18 Cl5 120.41(10) . . ?
C16 C18 Cl5 116.22(10) . . ?
C16 C18 C7 123.15(12) . . ?
C24 C19 C12 120.68(14) . . ?
C12 C20 N1 120.13(12) . . ?
C12 C20 C14 119.84(13) . . ?
C14 C20 N1 120.03(12) . . ?
C8 C21 Cl6 119.09(11) . . ?
C8 C21 C10 121.32(13) . . ?
C10 C21 Cl6 119.58(11) . . ?
C14 C22 C24 120.52(14) . . ?
N1 C23 C2 117.45(11) . . ?
N1 C23 C7 122.10(12) . . ?
C7 C23 C2 120.34(11) . . ?
C19 C24 C22 119.50(14) . . ?
C6 C25 C26 120.10(14) . . ?
C9 C26 C25 119.76(14) . . ?

loop_
_geom_bond_atom_site_label_1
_geom_bond_atom_site_label_2
_geom_bond_distance
_geom_bond_site_symmetry_2
_geom_bond_publ_flag
Cl1 C17 1.7382(14) . ?
Cl2 C13 1.7383(13) . ?
Cl3 C3 1.7412(14) . ?
Cl4 C15 1.7319(14) . ?
Cl5 C18 1.7374(14) . ?
Cl6 C21 1.7362(14) . ?
C0AA N1 1.4369(17) . ?
C0AA C6 1.391(2) . ?
C0AA C11 1.3945(19) . ?
C2 C3 1.4075(18) . ?
C2 C13 1.4084(18) . ?
C2 C23 1.4679(18) . ?
C3 C8 1.3847(19) . ?
N1 C20 1.4233(17) . ?
N1 C23 1.3852(17) . ?
C5 C15 1.3839(19) . ?
C5 C17 1.3876(19) . ?
C6 C25 1.390(2) . ?
C7 C17 1.4138(18) . ?
C7 C18 1.4144(18) . ?
C7 C23 1.4630(18) . ?
C8 C21 1.380(2) . ?
C9 C11 1.394(2) . ?
C9 C26 1.387(2) . ?
C10 C13 1.3845(18) . ?
C10 C21 1.3887(19) . ?
C12 C19 1.392(2) . ?
C12 C20 1.3944(19) . ?
C14 C20 1.3987(19) . ?
C14 C22 1.388(2) . ?
C15 C16 1.3854(19) . ?
C16 C18 1.3835(19) . ?
C19 C24 1.389(2) . ?
C22 C24 1.390(2) . ?
C25 C26 1.390(2) . ?
